data_1555091
loop_
_publ_author_name
'Ren, Wenlong'
'Chang, Wenju'
'Wang, Yang'
'Li, Jingfu'
'Shi, Yian'

_publ_section_title
;
 Pd-Catalyzed Regiodivergent Hydroesterification of Aryl Olefins with
 Phenyl Formate.
;
_journal_issue 14
_journal_name_full 'Organic letters'
_journal_page_first 3544
_journal_page_last 3547
_journal_paper_doi 10.1021/acs.orglett.5b01630
_journal_volume 17
_journal_year 2015
_chemical_formula_sum 'C18 H23 N O2'
_chemical_formula_weight 285.37
_space_group_IT_number 14
_space_group_name_Hall '-P 2ybc'
_space_group_name_H-M_alt 'P 1 21/c 1'
_symmetry_cell_setting monoclinic
_symmetry_space_group_name_H-M 'P 1 21/c 1'
_atom_sites_solution_hydrogens geom
_atom_sites_solution_primary direct
_atom_sites_solution_secondary difmap
_audit_creation_method SHELXL-97
_cell_angle_alpha 90.000(5)
_cell_angle_beta 109.551(5)
_cell_angle_gamma 90.000(5)
_cell_formula_units_Z 4
_cell_length_a 12.580(5)
_cell_length_b 15.830(5)
_cell_length_c 8.839(5)
_cell_measurement_reflns_used 1213
_cell_measurement_temperature 293(2)
_cell_measurement_theta_max 19.80
_cell_measurement_theta_min 2.55
_cell_volume 1658.7(13)
_computing_cell_refinement 'Bruker SMART'
_computing_data_collection 'Bruker SMART'
_computing_data_reduction 'Bruker SAINT'
_computing_molecular_graphics 'Bruker SHELXTL'
_computing_publication_material 'Bruker SHELXTL'
_computing_structure_refinement 'Bruker SHELXTL'
_computing_structure_solution 'Bruker SHELXTL'
_diffrn_ambient_temperature 293(2)
_diffrn_measured_fraction_theta_full 0.996
_diffrn_measured_fraction_theta_max 0.996
_diffrn_measurement_device_type 'CCD area detector'
_diffrn_measurement_method 'phi and omega scans'
_diffrn_radiation_monochromator graphite
_diffrn_radiation_source 'fine-focus sealed tube'
_diffrn_radiation_type MoK\a
_diffrn_radiation_wavelength 0.71069
_diffrn_reflns_av_R_equivalents 0.0721
_diffrn_reflns_av_unetI/netI 0.0808
_diffrn_reflns_limit_h_max 13
_diffrn_reflns_limit_h_min -16
_diffrn_reflns_limit_k_max 19
_diffrn_reflns_limit_k_min -20
_diffrn_reflns_limit_l_max 11
_diffrn_reflns_limit_l_min -11
_diffrn_reflns_number 10946
_diffrn_reflns_theta_full 27.54
_diffrn_reflns_theta_max 27.54
_diffrn_reflns_theta_min 2.15
_exptl_absorpt_coefficient_mu 0.074
_exptl_absorpt_correction_T_max 0.9941
_exptl_absorpt_correction_T_min 0.9818
_exptl_absorpt_correction_type multi-scan
_exptl_absorpt_process_details sadabs
_exptl_crystal_colour colorless
_exptl_crystal_density_diffrn 1.143
_exptl_crystal_density_method 'not measured'
_exptl_crystal_description block
_exptl_crystal_F_000 616
_exptl_crystal_size_max 0.25
_exptl_crystal_size_mid 0.10
_exptl_crystal_size_min 0.08
_refine_diff_density_max 0.576
_refine_diff_density_min -0.450
_refine_diff_density_rms 0.066
_refine_ls_extinction_method none
_refine_ls_goodness_of_fit_ref 0.996
_refine_ls_hydrogen_treatment constr
_refine_ls_matrix_type full
_refine_ls_number_parameters 193
_refine_ls_number_reflns 3813
_refine_ls_number_restraints 1
_refine_ls_restrained_S_all 0.999
_refine_ls_R_factor_all 0.1730
_refine_ls_R_factor_gt 0.0912
_refine_ls_shift/su_max 0.000
_refine_ls_shift/su_mean 0.000
_refine_ls_structure_factor_coef Fsqd
_refine_ls_weighting_details 'calc w=1/[\s^2^(Fo^2^)+(0.1854P)^2^+0.0000P] where P=(Fo^2^+2Fc^2^)/3'
_refine_ls_weighting_scheme calc
_refine_ls_wR_factor_gt 0.2590
_refine_ls_wR_factor_ref 0.3260
_reflns_number_gt 1680
_reflns_number_total 3813
_reflns_threshold_expression >2sigma(I)
_cod_data_source_file ol5b01630_si_003.cif
_cod_data_source_block 2
_cod_depositor_comments
;
The following automatic conversions were performed:

data item '_symmetry_cell_setting' value 'Monoclinic' was changed to
'monoclinic' in accordance with the
/home/saulius/struct/COD-crude-data/automatic-downloads/DataCite-retrospective/ACS/depositions/lib/dictionaries/cif_core.dic
dictionary named 'cif_core.dic' version 2.4.2 last updated on
2011-04-26.

Automatic conversion script
Id: cif_fix_values 6909 2019-04-08 15:41:33Z antanas 
;
_cod_original_sg_symbol_H-M 'P2(1)/c  '
_cod_database_code 1555091

loop_
_symmetry_equiv_pos_as_xyz
'x, y, z'
'-x, y+1/2, -z+1/2'
'-x, -y, -z'
'x, -y-1/2, z-1/2'

loop_
_atom_site_label
_atom_site_type_symbol
_atom_site_fract_x
_atom_site_fract_y
_atom_site_fract_z
_atom_site_U_iso_or_equiv
_atom_site_adp_type
_atom_site_occupancy
_atom_site_symmetry_multiplicity
_atom_site_calc_flag
_atom_site_refinement_flags
N1 N 1.2411(2) 0.75737(18) 1.0510(4) 0.0650(8) Uani 1 1 d .
H11 H 1.2264 0.7716 1.1358 0.078 Uiso 1 1 calc R
O1 O 0.5812(2) 0.98048(19) 0.3590(4) 0.0834(9) Uani 1 1 d .
O2 O 1.1820(2) 0.68289(15) 0.8204(3) 0.0675(8) Uani 1 1 d .
C1 C 0.8860(3) 0.7430(2) 0.7257(4) 0.0589(9) Uani 1 1 d .
H1 H 0.8798 0.6873 0.6898 0.071 Uiso 1 1 calc R
C2 C 0.8100(3) 0.8025(2) 0.6339(4) 0.0569(9) Uani 1 1 d .
C3 C 0.7235(3) 0.7831(3) 0.4882(5) 0.0745(11) Uani 1 1 d .
H3 H 0.7154 0.7276 0.4513 0.089 Uiso 1 1 calc R
C4 C 0.6522(3) 0.8426(3) 0.4011(5) 0.0821(12) Uani 1 1 d .
H4 H 0.5972 0.8279 0.3047 0.099 Uiso 1 1 calc R
C5 C 0.6607(3) 0.9270(3) 0.4554(4) 0.0653(10) Uani 1 1 d .
C6 C 0.7444(3) 0.9495(2) 0.5954(4) 0.0599(9) Uani 1 1 d .
H6 H 0.7511 1.0055 0.6296 0.072 Uiso 1 1 calc R
C7 C 0.8193(3) 0.8887(2) 0.6865(4) 0.0553(9) Uani 1 1 d .
C8 C 0.9073(3) 0.9082(2) 0.8312(4) 0.0633(10) Uani 1 1 d .
H8 H 0.9170 0.9637 0.8677 0.076 Uiso 1 1 calc R
C9 C 0.9780(3) 0.8472(2) 0.9177(4) 0.0602(9) Uani 1 1 d .
H9 H 1.0334 0.8620 1.0137 0.072 Uiso 1 1 calc R
C10 C 0.9698(3) 0.7630(2) 0.8670(4) 0.0545(9) Uani 1 1 d .
C11 C 0.5833(3) 1.0666(3) 0.4062(6) 0.0843(13) Uani 1 1 d .
H11A H 0.6518 1.0925 0.4044 0.127 Uiso 1 1 calc R
H11B H 0.5796 1.0696 0.5128 0.127 Uiso 1 1 calc R
H11C H 0.5198 1.0957 0.3331 0.127 Uiso 1 1 calc R
C12 C 1.0529(3) 0.6983(2) 0.9667(4) 0.0587(9) Uani 1 1 d .
H12 H 1.0645 0.7103 1.0799 0.070 Uiso 1 1 calc R
C13 C 1.0159(3) 0.6064(2) 0.9359(6) 0.0777(12) Uani 1 1 d .
H13A H 1.0684 0.5710 1.0140 0.117 Uiso 1 1 calc R
H13B H 1.0137 0.5903 0.8302 0.117 Uiso 1 1 calc R
H13C H 0.9422 0.5999 0.9443 0.117 Uiso 1 1 calc R
C14 C 1.1653(3) 0.7121(2) 0.9402(4) 0.0565(9) Uani 1 1 d .
C15 C 1.3476(3) 0.7842(3) 1.0367(5) 0.0801(12) Uani 1 1 d .
H15A H 1.3706 0.7433 0.9720 0.096 Uiso 1 1 calc R
H15B H 1.4045 0.7845 1.1426 0.096 Uiso 1 1 calc R
C16 C 1.3438(5) 0.8680(3) 0.9646(9) 0.139(2) Uani 1 1 d D
H16A H 1.2944 0.8642 0.8538 0.167 Uiso 1 1 calc R
H16B H 1.4188 0.8803 0.9626 0.167 Uiso 1 1 calc R
C17 C 1.3065(6) 0.9421(3) 1.0380(10) 0.154(3) Uani 1 1 d D
H17A H 1.2322 0.9293 1.0426 0.185 Uiso 1 1 calc R
H17B H 1.3571 0.9470 1.1479 0.185 Uiso 1 1 calc R
C18 C 1.3005(6) 1.0244(3) 0.9627(10) 0.147(3) Uani 1 1 d .
H18A H 1.2401 1.0246 0.8616 0.220 Uiso 1 1 calc R
H18B H 1.3705 1.0359 0.9455 0.220 Uiso 1 1 calc R
H18C H 1.2869 1.0670 1.0314 0.220 Uiso 1 1 calc R

loop_
_atom_site_aniso_label
_atom_site_aniso_U_11
_atom_site_aniso_U_22
_atom_site_aniso_U_33
_atom_site_aniso_U_23
_atom_site_aniso_U_13
_atom_site_aniso_U_12
N1 0.0634(17) 0.0776(19) 0.0585(19) -0.0044(16) 0.0265(15) -0.0061(16)
O1 0.0646(17) 0.094(2) 0.080(2) 0.0065(16) 0.0089(15) 0.0065(15)
O2 0.0742(17) 0.0850(17) 0.0507(14) -0.0035(13) 0.0308(12) 0.0043(13)
C1 0.062(2) 0.0585(19) 0.059(2) -0.0114(18) 0.0249(17) -0.0074(17)
C2 0.0500(19) 0.062(2) 0.060(2) -0.0078(17) 0.0212(16) -0.0057(16)
C3 0.065(2) 0.077(2) 0.073(3) -0.017(2) 0.011(2) -0.005(2)
C4 0.061(2) 0.095(3) 0.075(3) -0.013(2) 0.001(2) -0.003(2)
C5 0.053(2) 0.081(3) 0.061(2) 0.003(2) 0.0171(18) 0.0018(19)
C6 0.061(2) 0.063(2) 0.058(2) -0.0052(18) 0.0234(17) -0.0024(18)
C7 0.0514(19) 0.063(2) 0.054(2) -0.0047(17) 0.0218(16) -0.0026(16)
C8 0.068(2) 0.059(2) 0.061(2) -0.0101(18) 0.0190(19) -0.0055(18)
C9 0.061(2) 0.064(2) 0.052(2) -0.0068(17) 0.0145(16) -0.0034(18)
C10 0.0555(19) 0.060(2) 0.055(2) -0.0011(17) 0.0268(16) -0.0018(16)
C11 0.077(3) 0.078(3) 0.093(3) 0.012(2) 0.022(2) 0.007(2)
C12 0.066(2) 0.063(2) 0.054(2) 0.0014(16) 0.0301(17) -0.0004(17)
C13 0.073(2) 0.071(2) 0.093(3) 0.007(2) 0.032(2) -0.003(2)
C14 0.064(2) 0.0591(19) 0.049(2) 0.0086(16) 0.0212(17) 0.0058(17)
C15 0.062(2) 0.090(3) 0.089(3) -0.003(2) 0.026(2) -0.007(2)
C16 0.112(4) 0.117(4) 0.224(7) 0.011(5) 0.101(5) -0.018(4)
C17 0.157(6) 0.115(5) 0.240(9) -0.014(5) 0.132(6) -0.034(4)
C18 0.180(7) 0.094(4) 0.206(8) 0.030(4) 0.117(6) 0.005(4)

loop_
_atom_type_symbol
_atom_type_description
_atom_type_scat_dispersion_real
_atom_type_scat_dispersion_imag
_atom_type_scat_source
C C 0.0033 0.0016 'International Tables Vol C Tables 4.2.6.8 and 6.1.1.4'
H H 0.0000 0.0000 'International Tables Vol C Tables 4.2.6.8 and 6.1.1.4'
N N 0.0061 0.0033 'International Tables Vol C Tables 4.2.6.8 and 6.1.1.4'
O O 0.0106 0.0060 'International Tables Vol C Tables 4.2.6.8 and 6.1.1.4'

loop_
_geom_angle_atom_site_label_1
_geom_angle_atom_site_label_2
_geom_angle_atom_site_label_3
_geom_angle
C14 N1 C15 123.4(3)
C14 N1 H11 118.3
C15 N1 H11 118.3
C5 O1 C11 118.1(3)
C10 C1 C2 122.8(3)
C10 C1 H1 118.6
C2 C1 H1 118.6
C1 C2 C3 123.6(3)
C1 C2 C7 119.3(3)
C3 C2 C7 117.1(3)
C4 C3 C2 122.0(4)
C4 C3 H3 119.0
C2 C3 H3 119.0
C3 C4 C5 120.4(4)
C3 C4 H4 119.8
C5 C4 H4 119.8
O1 C5 C6 125.4(4)
O1 C5 C4 114.7(3)
C6 C5 C4 119.9(4)
C5 C6 C7 120.3(3)
C5 C6 H6 119.9
C7 C6 H6 119.9
C6 C7 C8 122.8(3)
C6 C7 C2 120.2(3)
C8 C7 C2 116.9(3)
C9 C8 C7 121.3(3)
C9 C8 H8 119.4
C7 C8 H8 119.4
C8 C9 C10 122.1(3)
C8 C9 H9 118.9
C10 C9 H9 118.9
C1 C10 C9 117.5(3)
C1 C10 C12 122.8(3)
C9 C10 C12 119.7(3)
O1 C11 H11A 109.5
O1 C11 H11B 109.5
H11A C11 H11B 109.5
O1 C11 H11C 109.5
H11A C11 H11C 109.5
H11B C11 H11C 109.5
C10 C12 C13 115.5(3)
C10 C12 C14 107.9(3)
C13 C12 C14 110.7(3)
C10 C12 H12 107.5
C13 C12 H12 107.5
C14 C12 H12 107.5
C12 C13 H13A 109.5
C12 C13 H13B 109.5
H13A C13 H13B 109.5
C12 C13 H13C 109.5
H13A C13 H13C 109.5
H13B C13 H13C 109.5
O2 C14 N1 123.3(3)
O2 C14 C12 120.7(3)
N1 C14 C12 116.0(3)
N1 C15 C16 114.0(4)
N1 C15 H15A 108.8
C16 C15 H15A 108.8
N1 C15 H15B 108.8
C16 C15 H15B 108.8
H15A C15 H15B 107.7
C15 C16 C17 119.5(5)
C15 C16 H16A 107.4
C17 C16 H16A 107.4
C15 C16 H16B 107.4
C17 C16 H16B 107.4
H16A C16 H16B 107.0
C18 C17 C16 118.8(6)
C18 C17 H17A 107.6
C16 C17 H17A 107.6
C18 C17 H17B 107.6
C16 C17 H17B 107.6
H17A C17 H17B 107.0
C17 C18 H18A 109.5
C17 C18 H18B 109.5
H18A C18 H18B 109.5
C17 C18 H18C 109.5
H18A C18 H18C 109.5
H18B C18 H18C 109.5

loop_
_geom_bond_atom_site_label_1
_geom_bond_atom_site_label_2
_geom_bond_distance
N1 C14 1.326(4)
N1 C15 1.451(5)
N1 H11 0.8600
O1 C5 1.368(4)
O1 C11 1.423(5)
O2 C14 1.236(4)
C1 C10 1.375(5)
C1 C2 1.393(5)
C1 H1 0.9300
C2 C3 1.414(5)
C2 C7 1.435(5)
C3 C4 1.350(5)
C3 H3 0.9300
C4 C5 1.412(6)
C4 H4 0.9300
C5 C6 1.376(5)
C6 C7 1.398(5)
C6 H6 0.9300
C7 C8 1.418(5)
C8 C9 1.361(5)
C8 H8 0.9300
C9 C10 1.399(4)
C9 H9 0.9300
C10 C12 1.517(5)
C11 H11A 0.9600
C11 H11B 0.9600
C11 H11C 0.9600
C12 C13 1.524(5)
C12 C14 1.525(5)
C12 H12 0.9800
C13 H13A 0.9600
C13 H13B 0.9600
C13 H13C 0.9600
C15 C16 1.465(7)
C15 H15A 0.9700
C15 H15B 0.9700
C16 C17 1.490(2)
C16 H16A 0.9700
C16 H16B 0.9700
C17 C18 1.453(8)
C17 H17A 0.9700
C17 H17B 0.9700
C18 H18A 0.9600
C18 H18B 0.9600
C18 H18C 0.9600

loop_
_geom_torsion_atom_site_label_1
_geom_torsion_atom_site_label_2
_geom_torsion_atom_site_label_3
_geom_torsion_atom_site_label_4
_geom_torsion
C10 C1 C2 C3 179.9(3)
C10 C1 C2 C7 0.7(5)
C1 C2 C3 C4 -179.1(4)
C7 C2 C3 C4 0.1(6)
C2 C3 C4 C5 -1.3(6)
C11 O1 C5 C6 -0.5(5)
C11 O1 C5 C4 179.4(3)
C3 C4 C5 O1 -177.9(4)
C3 C4 C5 C6 2.0(6)
O1 C5 C6 C7 178.2(3)
C4 C5 C6 C7 -1.7(5)
C5 C6 C7 C8 179.7(3)
C5 C6 C7 C2 0.5(5)
C1 C2 C7 C6 179.5(3)
C3 C2 C7 C6 0.3(5)
C1 C2 C7 C8 0.2(5)
C3 C2 C7 C8 -179.0(3)
C6 C7 C8 C9 179.3(3)
C2 C7 C8 C9 -1.5(5)
C7 C8 C9 C10 1.8(5)
C2 C1 C10 C9 -0.5(5)
C2 C1 C10 C12 -179.8(3)
C8 C9 C10 C1 -0.8(5)
C8 C9 C10 C12 178.5(3)
C1 C10 C12 C13 -20.3(4)
C9 C10 C12 C13 160.4(3)
C1 C10 C12 C14 104.2(3)
C9 C10 C12 C14 -75.2(4)
C15 N1 C14 O2 5.9(6)
C15 N1 C14 C12 -173.3(3)
C10 C12 C14 O2 -81.5(4)
C13 C12 C14 O2 45.8(4)
C10 C12 C14 N1 97.7(4)
C13 C12 C14 N1 -135.0(3)
C14 N1 C15 C16 92.5(5)
N1 C15 C16 C17 56.2(8)
C15 C16 C17 C18 -178.5(6)
